data_7715444
loop_
_publ_author_name
'Wang, Yuxin'
'Song, Zhengxuan'
'Liu, Yutao'
'Chen, Yang'
'Li, Jinping'
'Li, Libo'
'Yao, Jia'

_publ_section_title
;
 Hydrophobic functionalization of a metal-organic framework as an ammonia
 visual sensing material under high humidity conditions.
;
_journal_issue 15
_journal_name_full 'Dalton transactions (Cambridge, England : 2003)'
_journal_page_first 6802
_journal_page_last 6808
_journal_paper_doi 10.1039/d3dt04292h
_journal_volume 53
_journal_year 2024
_chemical_formula_moiety 'C12 H10 Cu N O5'
_chemical_formula_sum 'C12 H10 Cu N O5'
_chemical_formula_weight 311.75
_space_group_crystal_system monoclinic
_space_group_IT_number 12
_space_group_name_Hall '-C 2y'
_space_group_name_H-M_alt 'C 1 2/m 1'
_atom_sites_solution_hydrogens geom
_audit_creation_date 2023-04-21
_audit_creation_method
;
Olex2 1.5
(compiled 2023.03.06 svn.rbb2c1857 for OlexSys, GUI svn.r6748)
;
_audit_update_record
;
2023-05-09 deposited with the CCDC.	2024-03-12 downloaded from the CCDC.
;
_cell_angle_alpha 90
_cell_angle_beta 116.67(4)
_cell_angle_gamma 90
_cell_formula_units_Z 4
_cell_length_a 11.083(9)
_cell_length_b 16.140(11)
_cell_length_c 7.938(7)
_cell_measurement_reflns_used 1549
_cell_measurement_temperature 150
_cell_measurement_theta_max 41.64
_cell_measurement_theta_min 4.56
_cell_volume 1268.9(18)
_computing_cell_refinement 'SAINT V8.40A (Bruker, 2019)'
_computing_data_reduction 'SAINT V8.40A (Bruker, 2019)'
_computing_molecular_graphics 'Olex2 1.5 (Dolomanov et al., 2009)'
_computing_publication_material 'Olex2 1.5 (Dolomanov et al., 2009)'
_computing_structure_refinement 'XL  (Sheldrick, 2008)'
_computing_structure_solution 'SHELXT 2014/5 (Sheldrick, 2014)'
_diffrn_ambient_temperature 150.00
_diffrn_detector_area_resol_mean 7.9
_diffrn_detector_type 'Bruker SMART CCD 1K area detector'
_diffrn_measured_fraction_theta_full 0.982
_diffrn_measured_fraction_theta_max 0.982
_diffrn_measurement_device 'three-circle diffractometer'
_diffrn_measurement_device_type 'Bruker APEX-II CCD'
_diffrn_measurement_method '\f and \w scans'
_diffrn_radiation_type GaK\a
_diffrn_radiation_wavelength 1.34138
_diffrn_reflns_av_R_equivalents 0.0709
_diffrn_reflns_av_unetI/netI 0.0605
_diffrn_reflns_Laue_measured_fraction_full 0.982
_diffrn_reflns_Laue_measured_fraction_max 0.982
_diffrn_reflns_limit_h_max 10
_diffrn_reflns_limit_h_min -10
_diffrn_reflns_limit_k_max 14
_diffrn_reflns_limit_k_min -15
_diffrn_reflns_limit_l_max 7
_diffrn_reflns_limit_l_min -6
_diffrn_reflns_number 2828
_diffrn_reflns_point_group_measured_fraction_full 0.982
_diffrn_reflns_point_group_measured_fraction_max 0.982
_diffrn_reflns_theta_full 41.780
_diffrn_reflns_theta_max 41.780
_diffrn_reflns_theta_min 4.557
_diffrn_source_current 2.0
_diffrn_source_power 0.13972
_diffrn_source_voltage 69.86
_diffrn_standards_number 0
_exptl_absorpt_coefficient_mu 9.403
_exptl_absorpt_correction_T_max 0.7483
_exptl_absorpt_correction_T_min 0.4910
_exptl_absorpt_correction_type none
_exptl_absorpt_process_details
;
SADABS-2016/2 (Bruker,2016/2) was used for absorption correction.
wR2(int) was 0.1280 before and 0.0736 after correction.
The Ratio of minimum to maximum transmission is 0.6562.
The \l/2 correction factor is Not present.
;
_exptl_crystal_colour 'clear light blue'
_exptl_crystal_colour_lustre clear
_exptl_crystal_colour_modifier light
_exptl_crystal_colour_primary blue
_exptl_crystal_density_diffrn 1.632
_exptl_crystal_F_000 632
_refine_diff_density_max 0.973
_refine_diff_density_min -0.803
_refine_diff_density_rms 0.124
_refine_ls_extinction_method none
_refine_ls_goodness_of_fit_ref 1.093
_refine_ls_hydrogen_treatment constr
_refine_ls_matrix_type full
_refine_ls_number_parameters 110
_refine_ls_number_reflns 672
_refine_ls_number_restraints 29
_refine_ls_restrained_S_all 1.109
_refine_ls_R_factor_all 0.0884
_refine_ls_R_factor_gt 0.0796
_refine_ls_shift/su_max 0.000
_refine_ls_shift/su_mean 0.000
_refine_ls_structure_factor_coef Fsqd
_refine_ls_weighting_details 'w=1/[\s^2^(Fo^2^)+(0.1266P)^2^+15.1831P] where P=(Fo^2^+2Fc^2^)/3'
_refine_ls_weighting_scheme calc
_refine_ls_wR_factor_gt 0.2117
_refine_ls_wR_factor_ref 0.2198
_reflns_Friedel_coverage 0.000
_reflns_number_gt 574
_reflns_number_total 672
_reflns_threshold_expression 'I > 2\s(I)'
_cod_data_source_file d3dt04292h2.cif
_cod_data_source_block ch3_cudbc_0m
_cod_depositor_comments 'Adding full bibliography for 7715444.cif.'
_cod_original_cell_volume 1268.8(17)
_cod_database_code 7715444
_shelx_shelxl_version_number 2019/1
_shelx_space_group_comment
;
The symmetry employed for this shelxl refinement is uniquely defined
by the following loop, which should always be used as a source of
symmetry information in preference to the above space-group names.
They are only intended as comments.
;
_olex2_refinement_description
;
1. Fixed Uiso
 At 1.2 times of:
  All C(H) groups, All C(H,H) groups
 At 1.5 times of:
  All C(H,H,H) groups
2. Restrained distances
 C1-C2
 1.45 with sigma of 0.02
 N1-N1_$1
 2.5 with sigma of 0.02
 C6_$1-C7
 2.5 with sigma of 0.02
 C6-C7
 2.5 with sigma of 0.02
 C6-C6_$1
 2.5 with sigma of 0.02
3. Uiso/Uaniso restraints and constraints
O3 \\sim C6 \\sim N1 \\sim C8 \\sim C7 \\sim N1 \\sim C8 \\sim C6: within 2A
with sigma of 0.01 and sigma for terminal atoms of 0.02 within 2A
4. Others
 Fixed Sof: N1(0.5) C6(0.5) H6(0.5) C1(0.5) H1A(0.5) H1B(0.5) H1C(0.5) C8(0.5)
 H8A(0.5) H8B(0.5)
5.a Secondary CH2 refined with riding coordinates:
 C7(H7A,H7B)
5.b Aromatic/amide H refined with riding coordinates:
 C4(H4), C6(H6)
5.c X=CH2 refined with riding coordinates:
 C8(H8A,H8B)
5.d Idealised Me refined as rotating group:
 C1(H1A,H1B,H1C)
;
_olex2_submission_special_instructions 'No special instructions were received'

loop_
_space_group_symop_operation_xyz
'x, y, z'
'-x, y, -z'
'x+1/2, y+1/2, z'
'-x+1/2, y+1/2, -z'
'-x, -y, -z'
'x, -y, z'
'-x+1/2, -y+1/2, -z'
'x+1/2, -y+1/2, z'

loop_
_atom_site_label
_atom_site_type_symbol
_atom_site_fract_x
_atom_site_fract_y
_atom_site_fract_z
_atom_site_U_iso_or_equiv
_atom_site_adp_type
_atom_site_occupancy
_atom_site_site_symmetry_order
_atom_site_calc_flag
_atom_site_refinement_flags_posn
_atom_site_refinement_flags_adp
_atom_site_refinement_flags_occupancy
_atom_site_disorder_assembly
_atom_site_disorder_group
Cu1 Cu 0.40414(19) 0.500000 0.0547(3) 0.0376(10) Uani 1 2 d S T P . .
O2 O 0.5148(8) 0.5863(4) 0.2299(10) 0.052(2) Uani 1 1 d . . . . .
O1 O 0.6804(8) 0.5866(5) 0.1416(10) 0.055(2) Uani 1 1 d . . . . .
O3 O 0.2478(13) 0.500000 0.1494(17) 0.079(4) Uani 1 2 d S TU P . .
C3 C 0.6916(11) 0.6840(7) 0.3735(15) 0.047(3) Uani 1 1 d . . . . .
C5 C 0.6228(12) 0.6125(6) 0.2385(14) 0.040(3) Uani 1 1 d . . . . .
C2 C 0.7721(13) 0.7425(7) 0.3392(15) 0.058(3) Uani 1 1 d D . . . .
C4 C 0.6712(13) 0.6930(7) 0.5321(17) 0.060(3) Uani 1 1 d . . . . .
H4 H 0.616207 0.653633 0.554284 0.072 Uiso 1 1 calc R U . . .
C7 C 0.084(2) 0.500000 0.323(4) 0.118(7) Uani 1 2 d DS TU P . .
H7A H 0.163795 0.500000 0.447471 0.141 Uiso 1 2 calc R U P . .
H7B H 0.001212 0.500000 0.341943 0.141 Uiso 1 2 calc R U P . .
N1 N 0.085(3) 0.4253(6) 0.207(4) 0.101(5) Uani 0.5 1 d D U P . .
C6 C 0.170(3) 0.4244(6) 0.125(4) 0.093(5) Uani 0.5 1 d D U P . .
H6 H 0.177673 0.377910 0.057151 0.112 Uiso 0.5 1 calc R U P . .
C1 C 0.802(4) 0.738(2) 0.179(4) 0.121(14) Uani 0.5 1 d D . P . .
H1A H 0.881208 0.702691 0.211132 0.181 Uiso 0.5 1 calc R U P . .
H1B H 0.820862 0.793840 0.148238 0.181 Uiso 0.5 1 calc R U P . .
H1C H 0.724418 0.714731 0.070678 0.181 Uiso 0.5 1 calc R U P . .
C8 C 0.001(3) 0.377(2) 0.196(5) 0.110(9) Uani 0.5 1 d . U P . .
H8A H -0.014978 0.329135 0.120196 0.132 Uiso 0.5 1 calc R U P . .
H8B H -0.050160 0.387076 0.262962 0.132 Uiso 0.5 1 calc R U P . .

loop_
_atom_site_aniso_label
_atom_site_aniso_U_11
_atom_site_aniso_U_22
_atom_site_aniso_U_33
_atom_site_aniso_U_23
_atom_site_aniso_U_13
_atom_site_aniso_U_12
Cu1 0.0402(15) 0.0279(16) 0.0290(14) 0.000 0.0016(10) 0.000
O2 0.057(5) 0.039(5) 0.057(5) -0.019(4) 0.021(4) -0.015(4)
O1 0.057(5) 0.047(5) 0.048(5) -0.030(4) 0.012(4) -0.025(4)
O3 0.069(8) 0.097(10) 0.070(8) 0.000 0.031(7) 0.000
C3 0.050(7) 0.040(7) 0.040(7) 0.003(6) 0.011(6) -0.006(6)
C5 0.050(7) 0.027(6) 0.026(6) -0.005(5) 0.003(6) -0.006(6)
C2 0.078(9) 0.043(8) 0.043(7) -0.021(6) 0.018(7) -0.021(7)
C4 0.078(9) 0.039(8) 0.060(8) 0.000(7) 0.027(7) -0.019(7)
C7 0.072(10) 0.150(15) 0.116(13) 0.000 0.029(10) 0.000
N1 0.064(9) 0.134(13) 0.102(11) 0.010(8) 0.034(9) 0.003(7)
C6 0.068(9) 0.122(12) 0.087(9) 0.012(8) 0.032(8) -0.002(8)
C1 0.20(4) 0.11(3) 0.09(2) -0.05(2) 0.10(3) -0.09(3)
C8 0.057(15) 0.122(19) 0.137(18) 0.036(16) 0.032(14) -0.020(14)

loop_
_atom_type_symbol
_atom_type_description
_atom_type_scat_dispersion_real
_atom_type_scat_dispersion_imag
_atom_type_scat_source
C C 0.0137 0.0067 'International Tables Vol C Tables 4.2.6.8 and 6.1.1.4'
H H 0.0000 0.0000 'International Tables Vol C Tables 4.2.6.8 and 6.1.1.4'
Cu Cu -2.7974 3.6876 'International Tables Vol C Tables 4.2.6.8 and 6.1.1.4'
N N 0.0241 0.0134 'International Tables Vol C Tables 4.2.6.8 and 6.1.1.4'
O O 0.0389 0.0241 'International Tables Vol C Tables 4.2.6.8 and 6.1.1.4'

loop_
_geom_angle_atom_site_label_1
_geom_angle_atom_site_label_2
_geom_angle_atom_site_label_3
_geom_angle
_geom_angle_site_symmetry_1
_geom_angle_site_symmetry_3
_geom_angle_publ_flag
O2 Cu1 Cu1 83.9(2) . 5_665 ?
O2 Cu1 Cu1 83.9(2) 6_565 5_665 ?
O2 Cu1 O2 90.5(5) 6_565 . ?
O2 Cu1 O1 168.6(3) 6_565 2_655 ?
O2 Cu1 O1 88.9(4) 6_565 5_665 ?
O2 Cu1 O1 168.6(3) . 5_665 ?
O2 Cu1 O1 88.9(4) . 2_655 ?
O2 Cu1 O3 95.5(3) . . ?
O2 Cu1 O3 95.5(3) 6_565 . ?
O1 Cu1 Cu1 84.7(3) 5_665 5_665 ?
O1 Cu1 Cu1 84.7(3) 2_655 5_665 ?
O1 Cu1 O1 89.4(5) 5_665 2_655 ?
O1 Cu1 O3 95.9(3) 5_665 . ?
O1 Cu1 O3 95.9(3) 2_655 . ?
O3 Cu1 Cu1 179.2(3) . 5_665 ?
C5 O2 Cu1 124.1(7) . . ?
C5 O1 Cu1 121.2(7) . 5_665 ?
C6 O3 Cu1 118.1(9) 6_565 . ?
C6 O3 Cu1 118.1(9) . . ?
C6 O3 C6 113.8(19) . 6_565 ?
C2 C3 C5 122.1(10) . . ?
C4 C3 C5 119.0(10) . . ?
C4 C3 C2 118.8(10) . . ?
O2 C5 O1 126.0(9) . . ?
O2 C5 C3 117.4(10) . . ?
O1 C5 C3 116.5(10) . . ?
C3 C2 C1 123.4(15) . . ?
C4 C2 C3 118.4(10) 7_666 . ?
C4 C2 C1 118.2(15) 7_666 . ?
C3 C4 C2 122.8(11) . 7_666 ?
C3 C4 H4 118.6 . . ?
C2 C4 H4 118.6 7_666 . ?
H7A C7 H7B 108.9 . . ?
N1 C7 H7A 110.8 6_565 . ?
N1 C7 H7A 110.8 . . ?
N1 C7 H7B 110.8 6_565 . ?
N1 C7 H7B 110.8 . . ?
N1 C7 N1 105(2) . 6_565 ?
C6 N1 C7 119.7(15) . . ?
C8 N1 C7 110(3) . . ?
C8 N1 C6 130(3) . . ?
O3 C6 H6 122.5 . . ?
N1 C6 O3 115.0(13) . . ?
N1 C6 H6 122.5 . . ?
C2 C1 H1A 109.5 . . ?
C2 C1 H1B 109.5 . . ?
C2 C1 H1C 109.5 . . ?
H1A C1 H1B 109.5 . . ?
H1A C1 H1C 109.5 . . ?
H1B C1 H1C 109.5 . . ?
N1 C8 H8A 120.0 . . ?
N1 C8 H8B 120.0 . . ?
H8A C8 H8B 120.0 . . ?

loop_
_geom_bond_atom_site_label_1
_geom_bond_atom_site_label_2
_geom_bond_distance
_geom_bond_site_symmetry_2
_geom_bond_publ_flag
Cu1 Cu1 2.632(4) 5_665 ?
Cu1 O2 1.961(7) 6_565 ?
Cu1 O2 1.961(7) . ?
Cu1 O1 1.987(7) 2_655 ?
Cu1 O1 1.987(7) 5_665 ?
Cu1 O3 2.176(12) . ?
O2 C5 1.243(12) . ?
O1 C5 1.271(13) . ?
O3 C6 1.457(18) . ?
O3 C6 1.457(18) 6_565 ?
C3 C5 1.525(15) . ?
C3 C2 1.408(15) . ?
C3 C4 1.382(16) . ?
C2 C4 1.395(16) 7_666 ?
C2 C1 1.451(18) . ?
C4 H4 0.9500 . ?
C7 H7A 0.9900 . ?
C7 H7B 0.9900 . ?
C7 N1 1.52(2) . ?
C7 N1 1.52(2) 6_565 ?
N1 C6 1.36(3) . ?
N1 C8 1.18(3) . ?
C6 H6 0.9500 . ?
C1 H1A 0.9800 . ?
C1 H1B 0.9800 . ?
C1 H1C 0.9800 . ?
C8 H8A 0.9500 . ?
C8 H8B 0.9500 . ?

loop_
_geom_torsion_atom_site_label_1
_geom_torsion_atom_site_label_2
_geom_torsion_atom_site_label_3
_geom_torsion_atom_site_label_4
_geom_torsion
_geom_torsion_site_symmetry_1
_geom_torsion_site_symmetry_2
_geom_torsion_site_symmetry_3
_geom_torsion_site_symmetry_4
_geom_torsion_publ_flag
Cu1 O2 C5 O1 -2.3(16) . . . . ?
Cu1 O2 C5 C3 176.0(6) . . . . ?
Cu1 O1 C5 O2 3.1(15) 5_665 . . . ?
Cu1 O1 C5 C3 -175.2(6) 5_665 . . . ?
Cu1 O3 C6 N1 172.6(17) . . . . ?
C5 C3 C2 C4 178.6(10) . . . 7_666 ?
C5 C3 C2 C1 -3(3) . . . . ?
C5 C3 C4 C2 -178.7(10) . . . 7_666 ?
C2 C3 C5 O2 -150.2(11) . . . . ?
C2 C3 C5 O1 28.2(15) . . . . ?
C2 C3 C4 C2 0(2) . . . 7_666 ?
C4 C3 C5 O2 28.0(15) . . . . ?
C4 C3 C5 O1 -153.6(11) . . . . ?
C4 C3 C2 C4 0.4(19) . . . 7_666 ?
C4 C3 C2 C1 179(2) . . . . ?
C7 N1 C6 O3 -3(3) . . . . ?
N1 C7 N1 C6 44(4) 6_565 . . . ?
N1 C7 N1 C8 -132(2) 6_565 . . . ?
C6 O3 C6 N1 -43(4) 6_565 . . . ?
C8 N1 C6 O3 172(3) . . . . ?
